data_4108867
loop_
_publ_author_name
'Michaela Zirngast'
'Michaela Flock'
'Judith Baumgartner'
'Christoph Marschner'

_publ_section_title
;
 Formation of Formal Disilene Fluoride Adducts
;
_journal_name_full 'Journal of the American Chemical Society'
_journal_page_first 17460
_journal_page_last 17470
_journal_paper_doi 10.1021/ja805753d
_journal_volume 130
_journal_year 2008
_chemical_formula_sum 'C24 H60 Si6'
_chemical_formula_weight 517.26
_chemical_name_systematic
; 
 ? 
;
_space_group_IT_number 15
_symmetry_space_group_name_Hall '-C 2yc'
_symmetry_space_group_name_H-M 'C 1 2/c 1'
_atom_sites_solution_hydrogens geom
_atom_sites_solution_primary direct
_atom_sites_solution_secondary difmap
_audit_creation_method SHELXL-97
_cell_angle_alpha 90.00
_cell_angle_beta 108.63(3)
_cell_angle_gamma 90.00
_cell_formula_units_Z 4
_cell_length_a 20.967(4)
_cell_length_b 8.2457(16)
_cell_length_c 20.565(4)
_cell_measurement_temperature 100(2)
_cell_volume 3369.1(13)
_computing_structure_refinement 'SHELXL-97 (Sheldrick, 1997)'
_computing_structure_solution 'SHELXS-97 (Sheldrick, 1990)'
_diffrn_ambient_temperature 100(2)
_diffrn_measured_fraction_theta_full 0.998
_diffrn_measured_fraction_theta_max 0.998
_diffrn_radiation_monochromator graphite
_diffrn_radiation_source 'fine-focus sealed tube'
_diffrn_radiation_type MoK\a
_diffrn_radiation_wavelength 0.71073
_diffrn_reflns_av_R_equivalents 0.0253
_diffrn_reflns_av_sigmaI/netI 0.0232
_diffrn_reflns_limit_h_max 26
_diffrn_reflns_limit_h_min -26
_diffrn_reflns_limit_k_max 10
_diffrn_reflns_limit_k_min -10
_diffrn_reflns_limit_l_max 25
_diffrn_reflns_limit_l_min -25
_diffrn_reflns_number 12902
_diffrn_reflns_theta_full 26.32
_diffrn_reflns_theta_max 26.32
_diffrn_reflns_theta_min 2.05
_exptl_absorpt_coefficient_mu 0.258
_exptl_absorpt_correction_T_max 0.9623
_exptl_absorpt_correction_T_min 0.8927
_exptl_absorpt_correction_type psi-scan
_exptl_absorpt_process_details 'SADABS (Sheldrick, 1998)'
_exptl_crystal_density_diffrn 1.020
_exptl_crystal_F_000 1152
_exptl_crystal_size_max 0.45
_exptl_crystal_size_mid 0.15
_exptl_crystal_size_min 0.15
_refine_diff_density_max 0.565
_refine_diff_density_min -0.181
_refine_diff_density_rms 0.059
_refine_ls_extinction_method none
_refine_ls_goodness_of_fit_ref 1.250
_refine_ls_hydrogen_treatment constr
_refine_ls_matrix_type full
_refine_ls_number_parameters 145
_refine_ls_number_reflns 3422
_refine_ls_number_restraints 0
_refine_ls_restrained_S_all 1.250
_refine_ls_R_factor_all 0.0489
_refine_ls_R_factor_gt 0.0467
_refine_ls_shift/su_max 0.001
_refine_ls_shift/su_mean 0.000
_refine_ls_structure_factor_coef Fsqd
_refine_ls_weighting_details 'calc w=1/[\s^2^(Fo^2^)+(0.0384P)^2^+5.0989P] where P=(Fo^2^+2Fc^2^)/3'
_refine_ls_weighting_scheme calc
_refine_ls_wR_factor_gt 0.1062
_refine_ls_wR_factor_ref 0.1074
_reflns_number_gt 3305
_reflns_number_total 3422
_reflns_threshold_expression >2sigma(I)
_cod_data_source_file ja805753d_si_001_3.cif
_cod_data_source_block 374j_4
_cod_original_cell_volume 3369.2(12)
_cod_database_code 4108867

loop_
_symmetry_equiv_pos_as_xyz
'x, y, z'
'-x, y, -z+1/2'
'x+1/2, y+1/2, z'
'-x+1/2, y+1/2, -z+1/2'
'-x, -y, -z'
'x, -y, z-1/2'
'-x+1/2, -y+1/2, -z'
'x+1/2, -y+1/2, z-1/2'

loop_
_atom_site_label
_atom_site_type_symbol
_atom_site_fract_x
_atom_site_fract_y
_atom_site_fract_z
_atom_site_U_iso_or_equiv
_atom_site_adp_type
_atom_site_occupancy
_atom_site_symmetry_multiplicity
_atom_site_calc_flag
_atom_site_refinement_flags
Si1 Si 0.25753(3) 0.17978(7) 0.04725(3) 0.01893(15) Uani 1 1 d .
Si2 Si 0.36241(3) 0.06331(7) 0.11043(3) 0.01733(14) Uani 1 1 d .
Si3 Si 0.17735(3) 0.18969(7) 0.10668(3) 0.02035(15) Uani 1 1 d .
C1 C 0.41438(10) 0.2181(3) 0.17409(10) 0.0230(4) Uani 1 1 d .
H1 H 0.4582 0.1646 0.1988 0.028 Uiso 1 1 calc R
C2 C 0.43107(12) 0.3691(3) 0.13951(12) 0.0327(5) Uani 1 1 d .
H2A H 0.3893 0.4234 0.1131 0.049 Uiso 1 1 calc R
H2B H 0.4562 0.3374 0.1087 0.049 Uiso 1 1 calc R
H2C H 0.4585 0.4433 0.1746 0.049 Uiso 1 1 calc R
C3 C 0.38273(12) 0.2675(3) 0.22900(12) 0.0355(6) Uani 1 1 d .
H3A H 0.4125 0.3443 0.2610 0.053 Uiso 1 1 calc R
H3B H 0.3765 0.1710 0.2541 0.053 Uiso 1 1 calc R
H3C H 0.3390 0.3189 0.2069 0.053 Uiso 1 1 calc R
C4 C 0.41328(10) -0.0034(2) 0.05319(10) 0.0194(4) Uani 1 1 d .
H4 H 0.4066 0.0814 0.0168 0.023 Uiso 1 1 calc R
C5 C 0.38911(12) -0.1644(3) 0.01610(11) 0.0278(5) Uani 1 1 d .
H5A H 0.4116 -0.1826 -0.0183 0.042 Uiso 1 1 calc R
H5B H 0.3403 -0.1600 -0.0065 0.042 Uiso 1 1 calc R
H5C H 0.4000 -0.2533 0.0495 0.042 Uiso 1 1 calc R
C6 C 0.48945(10) -0.0134(3) 0.09073(11) 0.0266(5) Uani 1 1 d .
H6A H 0.4982 -0.0920 0.1283 0.040 Uiso 1 1 calc R
H6B H 0.5062 0.0935 0.1094 0.040 Uiso 1 1 calc R
H6C H 0.5125 -0.0480 0.0585 0.040 Uiso 1 1 calc R
C7 C 0.34428(10) -0.1122(3) 0.16198(10) 0.0223(4) Uani 1 1 d .
H7 H 0.3239 -0.0624 0.1951 0.027 Uiso 1 1 calc R
C8 C 0.40897(11) -0.1966(3) 0.20618(11) 0.0279(5) Uani 1 1 d .
H8A H 0.3977 -0.2789 0.2351 0.042 Uiso 1 1 calc R
H8B H 0.4393 -0.1161 0.2353 0.042 Uiso 1 1 calc R
H8C H 0.4312 -0.2485 0.1763 0.042 Uiso 1 1 calc R
C9 C 0.29264(11) -0.2361(3) 0.12064(12) 0.0311(5) Uani 1 1 d .
H9A H 0.3124 -0.2996 0.0916 0.047 Uiso 1 1 calc R
H9B H 0.2526 -0.1791 0.0918 0.047 Uiso 1 1 calc R
H9C H 0.2800 -0.3088 0.1522 0.047 Uiso 1 1 calc R
C10 C 0.20308(12) 0.0636(3) 0.18685(12) 0.0333(5) Uani 1 1 d .
H10A H 0.2461 0.1032 0.2178 0.050 Uiso 1 1 calc R
H10B H 0.2079 -0.0498 0.1750 0.050 Uiso 1 1 calc R
H10C H 0.1687 0.0716 0.2096 0.050 Uiso 1 1 calc R
C11 C 0.09294(10) 0.1082(3) 0.05447(11) 0.0264(5) Uani 1 1 d .
H11A H 0.0621 0.1133 0.0815 0.040 Uiso 1 1 calc R
H11B H 0.0978 -0.0047 0.0419 0.040 Uiso 1 1 calc R
H11C H 0.0749 0.1734 0.0128 0.040 Uiso 1 1 calc R
C12 C 0.17023(10) 0.4010(3) 0.13706(10) 0.0240(4) Uani 1 1 d .
H12A H 0.1579 0.4751 0.0978 0.036 Uiso 1 1 calc R
H12B H 0.2135 0.4342 0.1697 0.036 Uiso 1 1 calc R
H12C H 0.1356 0.4042 0.1597 0.036 Uiso 1 1 calc R

loop_
_atom_site_aniso_label
_atom_site_aniso_U_11
_atom_site_aniso_U_22
_atom_site_aniso_U_33
_atom_site_aniso_U_23
_atom_site_aniso_U_13
_atom_site_aniso_U_12
Si1 0.0164(3) 0.0256(3) 0.0147(3) 0.0036(2) 0.0048(2) 0.0042(2)
Si2 0.0162(3) 0.0201(3) 0.0138(3) -0.0001(2) 0.0021(2) 0.0027(2)
Si3 0.0196(3) 0.0254(3) 0.0173(3) 0.0028(2) 0.0076(2) 0.0025(2)
C1 0.0195(10) 0.0265(11) 0.0191(10) -0.0054(8) 0.0005(8) 0.0025(8)
C2 0.0329(12) 0.0256(11) 0.0333(12) -0.0057(10) 0.0016(10) -0.0021(10)
C3 0.0308(12) 0.0470(14) 0.0269(12) -0.0161(11) 0.0069(10) -0.0001(11)
C4 0.0205(9) 0.0223(10) 0.0151(9) 0.0009(8) 0.0054(8) 0.0047(8)
C5 0.0375(12) 0.0228(11) 0.0236(11) -0.0028(9) 0.0102(9) 0.0018(9)
C6 0.0228(10) 0.0359(12) 0.0227(11) 0.0011(9) 0.0095(9) 0.0056(9)
C7 0.0203(10) 0.0267(11) 0.0199(10) 0.0043(8) 0.0065(8) 0.0026(8)
C8 0.0262(11) 0.0330(12) 0.0249(11) 0.0098(9) 0.0088(9) 0.0055(9)
C9 0.0269(11) 0.0315(12) 0.0334(12) 0.0047(10) 0.0075(10) -0.0037(9)
C10 0.0324(12) 0.0460(14) 0.0280(11) 0.0164(10) 0.0186(10) 0.0127(11)
C11 0.0234(10) 0.0261(11) 0.0306(11) -0.0016(9) 0.0099(9) -0.0030(9)
C12 0.0231(10) 0.0305(11) 0.0178(10) -0.0031(8) 0.0058(8) 0.0000(9)

loop_
_atom_type_symbol
_atom_type_description
_atom_type_scat_dispersion_real
_atom_type_scat_dispersion_imag
_atom_type_scat_source
C C 0.0033 0.0016 'International Tables Vol C Tables 4.2.6.8 and 6.1.1.4'
H H 0.0000 0.0000 'International Tables Vol C Tables 4.2.6.8 and 6.1.1.4'
Si Si 0.0817 0.0704 'International Tables Vol C Tables 4.2.6.8 and 6.1.1.4'

loop_
_geom_angle_atom_site_label_1
_geom_angle_atom_site_label_2
_geom_angle_atom_site_label_3
_geom_angle
_geom_angle_site_symmetry_1
Si1 Si1 Si2 122.99(4) 7
Si1 Si1 Si3 120.79(4) 7
Si2 Si1 Si3 114.65(3) .
C1 Si2 C7 107.41(9) .
C1 Si2 C4 107.96(9) .
C7 Si2 C4 112.07(9) .
C1 Si2 Si1 109.42(7) .
C7 Si2 Si1 107.34(7) .
C4 Si2 Si1 112.50(7) .
C12 Si3 C10 104.69(11) .
C12 Si3 C11 111.27(10) .
C10 Si3 C11 104.96(11) .
C12 Si3 Si1 110.41(7) .
C10 Si3 Si1 112.39(7) .
C11 Si3 Si1 112.74(7) .
C2 C1 C3 110.02(19) .
C2 C1 Si2 113.09(14) .
C3 C1 Si2 113.39(15) .
C5 C4 C6 109.17(17) .
C5 C4 Si2 113.32(14) .
C6 C4 Si2 113.70(13) .
C9 C7 C8 111.08(18) .
C9 C7 Si2 115.42(14) .
C8 C7 Si2 112.22(14) .

loop_
_geom_bond_atom_site_label_1
_geom_bond_atom_site_label_2
_geom_bond_distance
_geom_bond_site_symmetry_2
Si1 Si1 2.1966(11) 7
Si1 Si2 2.3710(10) .
Si1 Si3 2.3746(9) .
Si2 C1 1.902(2) .
Si2 C7 1.903(2) .
Si2 C4 1.905(2) .
Si3 C12 1.873(2) .
Si3 C10 1.877(2) .
Si3 C11 1.877(2) .
C1 C2 1.529(3) .
C1 C3 1.536(3) .
C4 C5 1.534(3) .
C4 C6 1.538(3) .
C7 C9 1.533(3) .
C7 C8 1.537(3) .

loop_
_geom_torsion_atom_site_label_1
_geom_torsion_atom_site_label_2
_geom_torsion_atom_site_label_3
_geom_torsion_atom_site_label_4
_geom_torsion
_geom_torsion_site_symmetry_1
Si1 Si1 Si2 C1 87.32(8) 7
Si3 Si1 Si2 C1 -78.43(8) .
Si1 Si1 Si2 C7 -156.42(8) 7
Si3 Si1 Si2 C7 37.83(8) .
Si1 Si1 Si2 C4 -32.68(9) 7
Si3 Si1 Si2 C4 161.57(7) .
Si1 Si1 Si3 C12 -62.00(9) 7
Si2 Si1 Si3 C12 104.09(8) .
Si1 Si1 Si3 C10 -178.48(10) 7
Si2 Si1 Si3 C10 -12.39(10) .
Si1 Si1 Si3 C11 63.14(9) 7
Si2 Si1 Si3 C11 -130.77(8) .
C7 Si2 C1 C2 -178.37(15) .
C4 Si2 C1 C2 60.59(17) .
Si1 Si2 C1 C2 -62.16(16) .
C7 Si2 C1 C3 -52.22(18) .
C4 Si2 C1 C3 -173.26(16) .
Si1 Si2 C1 C3 64.00(17) .
C1 Si2 C4 C5 161.05(14) .
C7 Si2 C4 C5 42.96(17) .
Si1 Si2 C4 C5 -78.11(15) .
C1 Si2 C4 C6 35.62(17) .
C7 Si2 C4 C6 -82.47(17) .
Si1 Si2 C4 C6 156.47(13) .
C1 Si2 C7 C9 169.74(15) .
C4 Si2 C7 C9 -71.85(17) .
Si1 Si2 C7 C9 52.15(17) .
C1 Si2 C7 C8 -61.63(17) .
C4 Si2 C7 C8 56.79(17) .
Si1 Si2 C7 C8 -179.21(13) .
